data_1553926
loop_
_publ_author_name
'Cao, Bo'
'Wei, Yin'
'Shi, Min'

_publ_section_title
;
 Indium(iii)-catalyzed intramolecular dearomative cycloaddition
 ofN-sulfonylaziridines to indoles: facile synthesis of tetracyclic
 pyrroloindoline skeletons
;
_journal_issue 3
_journal_name_full 'Organic Chemistry Frontiers'
_journal_page_first 423
_journal_paper_doi 10.1039/C7QO00882A
_journal_volume 5
_journal_year 2018
_chemical_formula_sum 'C33 H33 N3 O4 S2'
_chemical_formula_weight 599.74
_space_group_crystal_system monoclinic
_space_group_IT_number 15
_space_group_name_Hall '-C 2yc'
_space_group_name_H-M_alt 'C 1 2/c 1'
_atom_sites_solution_hydrogens geom
_audit_creation_method SHELXL-2013
_audit_update_record
;
2015-12-23 deposited with the CCDC.
2017-10-17 downloaded from the CCDC.
;
_cell_angle_alpha 90
_cell_angle_beta 113.533(2)
_cell_angle_gamma 90
_cell_formula_units_Z 8
_cell_length_a 33.342(3)
_cell_length_b 14.1163(13)
_cell_length_c 13.8882(14)
_cell_measurement_reflns_used 3125
_cell_measurement_temperature 293(2)
_cell_measurement_theta_max 42.765
_cell_measurement_theta_min 4.872
_cell_volume 5993.0(10)
_computing_cell_refinement 'Bruker SMART'
_computing_data_collection 'Bruker SMART'
_computing_data_reduction 'Bruker SHELXTL'
_computing_molecular_graphics 'Bruker SHELXTL'
_computing_publication_material 'Bruker SHELXTL'
_computing_structure_refinement 'SHELXL-2013 (Sheldrick, 2013)'
_computing_structure_solution 'Bruker SHELXTL'
_diffrn_ambient_temperature 293(2)
_diffrn_measured_fraction_theta_full 1.000
_diffrn_measured_fraction_theta_max 1.000
_diffrn_measurement_device_type 'CCD area detector'
_diffrn_measurement_method 'phi and omega scans'
_diffrn_radiation_type MoK\a
_diffrn_radiation_wavelength 0.71073
_diffrn_reflns_av_R_equivalents 0.0433
_diffrn_reflns_av_unetI/netI 0.0470
_diffrn_reflns_Laue_measured_fraction_full 1.000
_diffrn_reflns_Laue_measured_fraction_max 1.000
_diffrn_reflns_limit_h_max 38
_diffrn_reflns_limit_h_min -41
_diffrn_reflns_limit_k_max 12
_diffrn_reflns_limit_k_min -17
_diffrn_reflns_limit_l_max 17
_diffrn_reflns_limit_l_min -16
_diffrn_reflns_number 17770
_diffrn_reflns_point_group_measured_fraction_full 1.000
_diffrn_reflns_point_group_measured_fraction_max 1.000
_diffrn_reflns_theta_full 25.242
_diffrn_reflns_theta_max 25.999
_diffrn_reflns_theta_min 1.589
_exptl_absorpt_coefficient_mu 0.221
_exptl_absorpt_correction_T_max 0.7456
_exptl_absorpt_correction_T_min 0.6597
_exptl_absorpt_correction_type multi-scan
_exptl_absorpt_process_details sadabs
_exptl_crystal_colour colorless
_exptl_crystal_density_diffrn 1.329
_exptl_crystal_description prismatic
_exptl_crystal_F_000 2528
_exptl_crystal_size_max 0.220
_exptl_crystal_size_mid 0.180
_exptl_crystal_size_min 0.120
_refine_diff_density_max 0.401
_refine_diff_density_min -0.297
_refine_diff_density_rms 0.052
_refine_ls_extinction_method none
_refine_ls_goodness_of_fit_ref 1.046
_refine_ls_hydrogen_treatment constr
_refine_ls_matrix_type full
_refine_ls_number_parameters 381
_refine_ls_number_reflns 5909
_refine_ls_number_restraints 0
_refine_ls_restrained_S_all 1.046
_refine_ls_R_factor_all 0.0784
_refine_ls_R_factor_gt 0.0524
_refine_ls_shift/su_max 0.015
_refine_ls_shift/su_mean 0.000
_refine_ls_structure_factor_coef Fsqd
_refine_ls_weighting_details 'w=1/[\s^2^(Fo^2^)+(0.0766P)^2^] where P=(Fo^2^+2Fc^2^)/3'
_refine_ls_weighting_scheme calc
_refine_ls_wR_factor_gt 0.1319
_refine_ls_wR_factor_ref 0.1466
_reflns_Friedel_coverage 0.000
_reflns_number_gt 4034
_reflns_number_total 5909
_reflns_threshold_expression 'I > 2\s(I)'
_cod_data_source_file c7qo00882a2.cif
_cod_data_source_block cd15336
_cod_original_cell_volume 5993.1(10)
_cod_original_sg_symbol_H-M 'C 2/c'
_cod_database_code 1553926
_shelx_space_group_comment
; 
The symmetry employed for this shelxl refinement is uniquely defined 
by the following loop, which should always be used as a source of 
symmetry information in preference to the above space-group names. 
They are only intended as comments. 
;
_shelx_estimated_absorpt_t_min 0.953
_shelx_estimated_absorpt_t_max 0.974
_shelxl_version_number 2013-4

loop_
_space_group_symop_operation_xyz
'x, y, z'
'-x, y, -z+1/2'
'x+1/2, y+1/2, z'
'-x+1/2, y+1/2, -z+1/2'
'-x, -y, -z'
'x, -y, z-1/2'
'-x+1/2, -y+1/2, -z'
'x+1/2, -y+1/2, z-1/2'

loop_
_atom_site_label
_atom_site_type_symbol
_atom_site_fract_x
_atom_site_fract_y
_atom_site_fract_z
_atom_site_U_iso_or_equiv
_atom_site_adp_type
_atom_site_occupancy
_atom_site_site_symmetry_order
_atom_site_calc_flag
_atom_site_refinement_flags_posn
_atom_site_refinement_flags_adp
S1 S 0.08849(2) 0.09400(4) 0.13839(5) 0.0618(2) Uani 1 1 d . .
S2 S 0.19824(2) 0.07931(4) 0.49756(5) 0.05228(19) Uani 1 1 d . .
N1 N 0.05561(6) 0.19900(13) 0.34629(15) 0.0535(5) Uani 1 1 d . .
N2 N 0.09404(6) 0.16483(12) 0.23596(14) 0.0499(5) Uani 1 1 d . .
N3 N 0.15095(6) 0.13214(12) 0.44002(14) 0.0520(5) Uani 1 1 d . .
O1 O 0.04836(7) 0.11425(13) 0.05149(13) 0.0836(6) Uani 1 1 d . .
O2 O 0.12855(7) 0.09756(13) 0.12453(16) 0.0852(6) Uani 1 1 d . .
O3 O 0.22328(5) 0.10561(11) 0.43891(13) 0.0615(4) Uani 1 1 d . .
O4 O 0.18986(5) -0.01825(10) 0.50781(13) 0.0656(5) Uani 1 1 d . .
C1 C 0.05454(7) 0.28674(18) 0.3907(2) 0.0576(6) Uani 1 1 d . .
C2 C 0.05020(9) 0.3064(2) 0.4833(2) 0.0764(8) Uani 1 1 d . .
H2 H 0.0498 0.2581 0.5284 0.092 Uiso 1 1 calc R U
C3 C 0.04652(11) 0.4002(3) 0.5071(3) 0.0983(11) Uani 1 1 d . .
H3 H 0.0437 0.4148 0.5693 0.118 Uiso 1 1 calc R U
C4 C 0.04695(11) 0.4721(3) 0.4417(3) 0.1004(11) Uani 1 1 d . .
H4 H 0.0436 0.5344 0.4587 0.120 Uiso 1 1 calc R U
C5 C 0.05242(9) 0.4523(2) 0.3505(3) 0.0783(8) Uani 1 1 d . .
H5 H 0.0530 0.5011 0.3061 0.094 Uiso 1 1 calc R U
C6 C 0.05704(7) 0.35982(18) 0.3257(2) 0.0584(6) Uani 1 1 d . .
C7 C 0.06258(7) 0.31894(16) 0.23200(18) 0.0537(6) Uani 1 1 d . .
H7 H 0.0399 0.3433 0.1669 0.064 Uiso 1 1 calc R U
C8 C 0.10866(7) 0.32507(15) 0.22718(18) 0.0495(5) Uani 1 1 d . .
H8 H 0.1027 0.3182 0.1525 0.059 Uiso 1 1 calc R U
C9 C 0.13098(7) 0.23101(14) 0.27773(17) 0.0463(5) Uani 1 1 d . .
H9 H 0.1532 0.2141 0.2512 0.056 Uiso 1 1 calc R U
C10 C 0.05629(7) 0.21107(16) 0.24253(18) 0.0530(6) Uani 1 1 d . .
H10 H 0.0290 0.1886 0.1872 0.064 Uiso 1 1 calc R U
C11 C 0.15107(7) 0.22850(14) 0.39838(17) 0.0478(5) Uani 1 1 d . .
H11A H 0.1809 0.2515 0.4239 0.057 Uiso 1 1 calc R U
H11B H 0.1347 0.2706 0.4245 0.057 Uiso 1 1 calc R U
C12 C 0.11888(8) 0.11583(17) 0.48650(19) 0.0587(6) Uani 1 1 d . .
H12A H 0.1220 0.1656 0.5372 0.070 Uiso 1 1 calc R U
H12B H 0.1256 0.0561 0.5242 0.070 Uiso 1 1 calc R U
C13 C 0.07158(8) 0.11336(17) 0.40719(19) 0.0594(6) Uani 1 1 d . .
H13A H 0.0684 0.0614 0.3590 0.071 Uiso 1 1 calc R U
H13B H 0.0531 0.0996 0.4445 0.071 Uiso 1 1 calc R U
C14 C 0.13447(7) 0.41575(15) 0.2598(2) 0.0549(6) Uani 1 1 d . .
C15 C 0.15202(10) 0.45093(18) 0.3610(2) 0.0786(8) Uani 1 1 d . .
H15 H 0.1475 0.4185 0.4141 0.094 Uiso 1 1 calc R U
C16 C 0.17621(11) 0.5335(2) 0.3845(3) 0.0973(11) Uani 1 1 d . .
H16 H 0.1883 0.5552 0.4534 0.117 Uiso 1 1 calc R U
C17 C 0.18258(13) 0.5829(2) 0.3093(4) 0.1122(13) Uani 1 1 d . .
H17 H 0.1983 0.6392 0.3258 0.135 Uiso 1 1 calc R U
C18 C 0.16595(15) 0.5502(3) 0.2091(4) 0.1234(14) Uani 1 1 d . .
H18 H 0.1705 0.5837 0.1566 0.148 Uiso 1 1 calc R U
C19 C 0.14221(11) 0.4668(2) 0.1854(3) 0.0881(9) Uani 1 1 d . .
H19 H 0.1312 0.4447 0.1166 0.106 Uiso 1 1 calc R U
C20 C 0.08334(8) -0.01798(16) 0.18648(18) 0.0565(6) Uani 1 1 d . .
C21 C 0.12015(9) -0.0605(2) 0.2610(2) 0.0740(8) Uani 1 1 d . .
H21 H 0.1473 -0.0309 0.2835 0.089 Uiso 1 1 calc R U
C22 C 0.11591(11) -0.1464(2) 0.3006(3) 0.0899(10) Uani 1 1 d . .
H22 H 0.1406 -0.1748 0.3508 0.108 Uiso 1 1 calc R U
C23 C 0.07608(11) -0.1928(2) 0.2685(3) 0.0845(9) Uani 1 1 d . .
C24 C 0.04035(10) -0.1499(2) 0.1935(2) 0.0774(8) Uani 1 1 d . .
H24 H 0.0134 -0.1803 0.1699 0.093 Uiso 1 1 calc R U
C25 C 0.04340(9) -0.06264(18) 0.1521(2) 0.0628(7) Uani 1 1 d . .
H25 H 0.0188 -0.0344 0.1016 0.075 Uiso 1 1 calc R U
C26 C 0.07220(15) -0.2871(3) 0.3154(4) 0.1405(17) Uani 1 1 d . .
H26A H 0.0425 -0.3090 0.2833 0.211 Uiso 1 1 calc R U
H26B H 0.0805 -0.2800 0.3896 0.211 Uiso 1 1 calc R U
H26C H 0.0911 -0.3323 0.3031 0.211 Uiso 1 1 calc R U
C27 C 0.22345(7) 0.12713(15) 0.62466(18) 0.0503(5) Uani 1 1 d . .
C28 C 0.22473(9) 0.07718(18) 0.7116(2) 0.0700(8) Uani 1 1 d . .
H28 H 0.2117 0.0178 0.7035 0.084 Uiso 1 1 calc R U
C29 C 0.24544(10) 0.1160(2) 0.8100(2) 0.0780(8) Uani 1 1 d . .
H29 H 0.2464 0.0818 0.8682 0.094 Uiso 1 1 calc R U
C30 C 0.26490(8) 0.20460(18) 0.8249(2) 0.0648(7) Uani 1 1 d . .
C31 C 0.26159(8) 0.25463(16) 0.7371(2) 0.0579(6) Uani 1 1 d . .
H31 H 0.2731 0.3155 0.7449 0.070 Uiso 1 1 calc R U
C32 C 0.24159(7) 0.21680(16) 0.6379(2) 0.0555(6) Uani 1 1 d . .
H32 H 0.2403 0.2515 0.5798 0.067 Uiso 1 1 calc R U
C33 C 0.28997(12) 0.2452(2) 0.9321(2) 0.0953(10) Uani 1 1 d . .
H33A H 0.3206 0.2327 0.9530 0.143 Uiso 1 1 calc R U
H33B H 0.2801 0.2166 0.9814 0.143 Uiso 1 1 calc R U
H33C H 0.2853 0.3124 0.9305 0.143 Uiso 1 1 calc R U

loop_
_atom_site_aniso_label
_atom_site_aniso_U_11
_atom_site_aniso_U_22
_atom_site_aniso_U_33
_atom_site_aniso_U_23
_atom_site_aniso_U_13
_atom_site_aniso_U_12
S1 0.0748(5) 0.0523(4) 0.0605(4) -0.0080(3) 0.0293(4) -0.0089(3)
S2 0.0479(3) 0.0404(3) 0.0654(4) 0.0082(2) 0.0192(3) 0.0027(2)
N1 0.0435(11) 0.0550(12) 0.0629(12) 0.0003(9) 0.0221(9) -0.0005(8)
N2 0.0429(11) 0.0442(11) 0.0622(12) -0.0074(8) 0.0207(9) -0.0065(8)
N3 0.0432(11) 0.0432(11) 0.0659(12) 0.0118(9) 0.0180(9) -0.0023(8)
O1 0.1054(16) 0.0677(12) 0.0548(10) -0.0001(9) 0.0080(10) -0.0081(11)
O2 0.1043(16) 0.0740(13) 0.1059(15) -0.0221(10) 0.0721(13) -0.0177(11)
O3 0.0579(10) 0.0558(10) 0.0771(11) 0.0088(8) 0.0335(9) 0.0066(7)
O4 0.0702(11) 0.0376(9) 0.0787(11) 0.0101(7) 0.0190(9) -0.0007(7)
C1 0.0349(12) 0.0691(17) 0.0653(16) -0.0069(13) 0.0162(11) 0.0027(11)
C2 0.0596(17) 0.097(2) 0.0739(18) -0.0098(16) 0.0280(14) 0.0084(15)
C3 0.082(2) 0.119(3) 0.098(3) -0.035(2) 0.041(2) 0.015(2)
C4 0.095(3) 0.078(3) 0.125(3) -0.030(2) 0.042(2) 0.0140(18)
C5 0.0674(18) 0.0604(18) 0.103(2) -0.0083(16) 0.0296(17) 0.0067(13)
C6 0.0390(13) 0.0565(16) 0.0726(16) -0.0043(12) 0.0149(12) 0.0037(10)
C7 0.0405(13) 0.0501(14) 0.0608(14) 0.0055(10) 0.0100(11) 0.0038(10)
C8 0.0430(12) 0.0462(13) 0.0525(13) 0.0059(10) 0.0117(10) -0.0008(10)
C9 0.0391(12) 0.0422(12) 0.0586(13) 0.0016(10) 0.0205(10) -0.0023(9)
C10 0.0373(12) 0.0544(14) 0.0617(15) -0.0021(11) 0.0138(11) -0.0053(10)
C11 0.0385(12) 0.0366(12) 0.0612(14) 0.0061(9) 0.0126(10) -0.0010(9)
C12 0.0547(15) 0.0558(15) 0.0662(15) 0.0132(12) 0.0248(12) -0.0018(11)
C13 0.0476(14) 0.0605(15) 0.0744(16) 0.0070(12) 0.0288(13) -0.0073(11)
C14 0.0411(13) 0.0435(13) 0.0721(16) 0.0107(11) 0.0142(12) 0.0050(10)
C15 0.084(2) 0.0493(16) 0.0825(19) 0.0047(14) 0.0119(16) -0.0107(14)
C16 0.086(2) 0.0546(19) 0.120(3) -0.0061(18) 0.007(2) -0.0148(16)
C17 0.099(3) 0.064(2) 0.172(4) -0.008(2) 0.052(3) -0.0342(18)
C18 0.156(4) 0.081(3) 0.151(4) 0.016(3) 0.080(3) -0.041(3)
C19 0.101(2) 0.070(2) 0.094(2) 0.0121(16) 0.0402(19) -0.0172(17)
C20 0.0609(16) 0.0488(14) 0.0567(14) -0.0114(11) 0.0203(12) -0.0035(11)
C21 0.0637(18) 0.0578(17) 0.0858(19) -0.0048(14) 0.0145(15) -0.0031(13)
C22 0.082(2) 0.066(2) 0.099(2) 0.0091(16) 0.0121(18) 0.0112(16)
C23 0.096(2) 0.0545(17) 0.100(2) 0.0072(15) 0.037(2) 0.0015(16)
C24 0.076(2) 0.0647(18) 0.091(2) -0.0038(15) 0.0327(17) -0.0136(15)
C25 0.0617(16) 0.0571(16) 0.0665(16) -0.0049(12) 0.0223(13) -0.0034(12)
C26 0.145(4) 0.075(3) 0.191(4) 0.050(3) 0.057(3) 0.000(2)
C27 0.0384(12) 0.0437(13) 0.0643(14) 0.0079(10) 0.0159(11) 0.0011(9)
C28 0.0696(18) 0.0535(16) 0.0733(18) 0.0133(13) 0.0141(14) -0.0131(12)
C29 0.088(2) 0.0686(18) 0.0641(17) 0.0167(14) 0.0165(15) -0.0121(15)
C30 0.0595(16) 0.0586(16) 0.0697(17) 0.0022(13) 0.0190(13) 0.0000(12)
C31 0.0499(14) 0.0487(14) 0.0747(17) 0.0019(12) 0.0244(13) -0.0046(10)
C32 0.0497(14) 0.0478(14) 0.0716(16) 0.0091(12) 0.0270(12) -0.0038(10)
C33 0.115(3) 0.084(2) 0.073(2) -0.0042(15) 0.0225(19) -0.0106(18)

loop_
_atom_type_symbol
_atom_type_description
_atom_type_scat_dispersion_real
_atom_type_scat_dispersion_imag
_atom_type_scat_source
C C 0.0033 0.0016 'International Tables Vol C Tables 4.2.6.8 and 6.1.1.4'
H H 0.0000 0.0000 'International Tables Vol C Tables 4.2.6.8 and 6.1.1.4'
N N 0.0061 0.0033 'International Tables Vol C Tables 4.2.6.8 and 6.1.1.4'
O O 0.0106 0.0060 'International Tables Vol C Tables 4.2.6.8 and 6.1.1.4'
S S 0.1246 0.1234 'International Tables Vol C Tables 4.2.6.8 and 6.1.1.4'

loop_
_geom_angle_atom_site_label_1
_geom_angle_atom_site_label_2
_geom_angle_atom_site_label_3
_geom_angle
O2 S1 O1 119.43(13)
O2 S1 N2 106.78(10)
O1 S1 N2 109.64(11)
O2 S1 C20 108.88(12)
O1 S1 C20 107.55(12)
N2 S1 C20 103.41(10)
O4 S2 O3 119.42(10)
O4 S2 N3 107.47(10)
O3 S2 N3 105.77(10)
O4 S2 C27 107.76(10)
O3 S2 C27 108.58(11)
N3 S2 C27 107.25(10)
C1 N1 C13 123.5(2)
C1 N1 C10 110.31(19)
C13 N1 C10 121.76(19)
C10 N2 C9 107.48(17)
C10 N2 S1 120.86(14)
C9 N2 S1 121.10(15)
C12 N3 C11 115.56(18)
C12 N3 S2 116.24(14)
C11 N3 S2 117.25(14)
C2 C1 N1 128.6(3)
C2 C1 C6 120.7(3)
N1 C1 C6 110.6(2)
C1 C2 C3 117.9(3)
C1 C2 H2 121.0
C3 C2 H2 121.0
C4 C3 C2 121.8(3)
C4 C3 H3 119.1
C2 C3 H3 119.1
C3 C4 C5 120.1(3)
C3 C4 H4 120.0
C5 C4 H4 120.0
C6 C5 C4 119.5(3)
C6 C5 H5 120.3
C4 C5 H5 120.3
C5 C6 C1 119.9(3)
C5 C6 C7 130.4(3)
C1 C6 C7 109.7(2)
C6 C7 C10 103.15(19)
C6 C7 C8 118.56(19)
C10 C7 C8 103.30(17)
C6 C7 H7 110.4
C10 C7 H7 110.4
C8 C7 H7 110.4
C14 C8 C9 118.62(18)
C14 C8 C7 119.06(19)
C9 C8 C7 103.62(17)
C14 C8 H8 104.6
C9 C8 H8 104.6
C7 C8 H8 104.6
N2 C9 C11 110.35(17)
N2 C9 C8 101.03(16)
C11 C9 C8 115.85(18)
N2 C9 H9 109.7
C11 C9 H9 109.7
C8 C9 H9 109.7
N2 C10 N1 111.39(18)
N2 C10 C7 106.36(17)
N1 C10 C7 105.27(18)
N2 C10 H10 111.2
N1 C10 H10 111.2
C7 C10 H10 111.2
N3 C11 C9 112.31(17)
N3 C11 H11A 109.1
C9 C11 H11A 109.1
N3 C11 H11B 109.1
C9 C11 H11B 109.1
H11A C11 H11B 107.9
N3 C12 C13 114.25(19)
N3 C12 H12A 108.7
C13 C12 H12A 108.7
N3 C12 H12B 108.7
C13 C12 H12B 108.7
H12A C12 H12B 107.6
N1 C13 C12 115.88(19)
N1 C13 H13A 108.3
C12 C13 H13A 108.3
N1 C13 H13B 108.3
C12 C13 H13B 108.3
H13A C13 H13B 107.4
C19 C14 C15 116.7(2)
C19 C14 C8 118.5(2)
C15 C14 C8 124.8(2)
C16 C15 C14 120.9(3)
C16 C15 H15 119.5
C14 C15 H15 119.5
C17 C16 C15 121.0(3)
C17 C16 H16 119.5
C15 C16 H16 119.5
C16 C17 C18 119.7(3)
C16 C17 H17 120.1
C18 C17 H17 120.1
C17 C18 C19 119.6(3)
C17 C18 H18 120.2
C19 C18 H18 120.2
C14 C19 C18 122.2(3)
C14 C19 H19 118.9
C18 C19 H19 118.9
C25 C20 C21 120.4(2)
C25 C20 S1 120.68(19)
C21 C20 S1 118.9(2)
C22 C21 C20 118.9(3)
C22 C21 H21 120.6
C20 C21 H21 120.6
C21 C22 C23 122.2(3)
C21 C22 H22 118.9
C23 C22 H22 118.9
C24 C23 C22 117.7(3)
C24 C23 C26 121.3(3)
C22 C23 C26 121.0(3)
C23 C24 C25 121.7(3)
C23 C24 H24 119.2
C25 C24 H24 119.2
C20 C25 C24 119.1(2)
C20 C25 H25 120.4
C24 C25 H25 120.4
C23 C26 H26A 109.5
C23 C26 H26B 109.5
H26A C26 H26B 109.5
C23 C26 H26C 109.5
H26A C26 H26C 109.5
H26B C26 H26C 109.5
C32 C27 C28 119.4(2)
C32 C27 S2 119.52(18)
C28 C27 S2 121.06(18)
C29 C28 C27 119.5(2)
C29 C28 H28 120.2
C27 C28 H28 120.2
C28 C29 C30 121.8(2)
C28 C29 H29 119.1
C30 C29 H29 119.1
C31 C30 C29 117.7(2)
C31 C30 C33 120.0(2)
C29 C30 C33 122.3(2)
C30 C31 C32 121.6(2)
C30 C31 H31 119.2
C32 C31 H31 119.2
C31 C32 C27 120.0(2)
C31 C32 H32 120.0
C27 C32 H32 120.0
C30 C33 H33A 109.5
C30 C33 H33B 109.5
H33A C33 H33B 109.5
C30 C33 H33C 109.5
H33A C33 H33C 109.5
H33B C33 H33C 109.5

loop_
_geom_bond_atom_site_label_1
_geom_bond_atom_site_label_2
_geom_bond_distance
S1 O2 1.424(2)
S1 O1 1.428(2)
S1 N2 1.6339(19)
S1 C20 1.751(2)
S2 O4 1.4237(16)
S2 O3 1.4285(17)
S2 N3 1.6356(19)
S2 C27 1.759(2)
N1 C1 1.391(3)
N1 C13 1.449(3)
N1 C10 1.460(3)
N2 C10 1.453(3)
N2 C9 1.468(3)
N3 C12 1.471(3)
N3 C11 1.479(3)
C1 C2 1.379(4)
C1 C6 1.395(3)
C2 C3 1.382(4)
C2 H2 0.9300
C3 C4 1.365(5)
C3 H3 0.9300
C4 C5 1.379(5)
C4 H4 0.9300
C5 C6 1.374(4)
C5 H5 0.9300
C6 C7 1.500(3)
C7 C10 1.552(3)
C7 C8 1.567(3)
C7 H7 0.9800
C8 C14 1.508(3)
C8 C9 1.547(3)
C8 H8 0.9800
C9 C11 1.537(3)
C9 H9 0.9800
C10 H10 0.9800
C11 H11A 0.9700
C11 H11B 0.9700
C12 C13 1.521(3)
C12 H12A 0.9700
C12 H12B 0.9700
C13 H13A 0.9700
C13 H13B 0.9700
C14 C19 1.366(4)
C14 C15 1.381(4)
C15 C16 1.381(4)
C15 H15 0.9300
C16 C17 1.340(5)
C16 H16 0.9300
C17 C18 1.357(6)
C17 H17 0.9300
C18 C19 1.383(5)
C18 H18 0.9300
C19 H19 0.9300
C20 C25 1.375(3)
C20 C21 1.387(3)
C21 C22 1.362(4)
C21 H21 0.9300
C22 C23 1.385(4)
C22 H22 0.9300
C23 C24 1.372(4)
C23 C26 1.510(4)
C24 C25 1.380(4)
C24 H24 0.9300
C25 H25 0.9300
C26 H26A 0.9600
C26 H26B 0.9600
C26 H26C 0.9600
C27 C32 1.383(3)
C27 C28 1.384(3)
C28 C29 1.375(4)
C28 H28 0.9300
C29 C30 1.387(4)
C29 H29 0.9300
C30 C31 1.375(3)
C30 C33 1.500(4)
C31 C32 1.376(3)
C31 H31 0.9300
C32 H32 0.9300
C33 H33A 0.9600
C33 H33B 0.9600
C33 H33C 0.9600

loop_
_geom_torsion_atom_site_label_1
_geom_torsion_atom_site_label_2
_geom_torsion_atom_site_label_3
_geom_torsion_atom_site_label_4
_geom_torsion
O2 S1 N2 C10 152.25(18)
O1 S1 N2 C10 21.5(2)
C20 S1 N2 C10 -92.96(18)
O2 S1 N2 C9 12.0(2)
O1 S1 N2 C9 -118.76(17)
C20 S1 N2 C9 126.76(17)
O4 S2 N3 C12 51.36(19)
O3 S2 N3 C12 179.97(16)
C27 S2 N3 C12 -64.28(18)
O4 S2 N3 C11 -165.99(16)
O3 S2 N3 C11 -37.38(19)
C27 S2 N3 C11 78.37(18)
C13 N1 C1 C2 -28.9(4)
C10 N1 C1 C2 174.4(2)
C13 N1 C1 C6 153.3(2)
C10 N1 C1 C6 -3.5(2)
N1 C1 C2 C3 -174.9(2)
C6 C1 C2 C3 2.7(4)
C1 C2 C3 C4 0.2(5)
C2 C3 C4 C5 -1.9(5)
C3 C4 C5 C6 0.5(5)
C4 C5 C6 C1 2.4(4)
C4 C5 C6 C7 178.8(3)
C2 C1 C6 C5 -4.1(4)
N1 C1 C6 C5 174.0(2)
C2 C1 C6 C7 178.8(2)
N1 C1 C6 C7 -3.1(3)
C5 C6 C7 C10 -168.9(2)
C1 C6 C7 C10 7.9(2)
C5 C6 C7 C8 77.8(3)
C1 C6 C7 C8 -105.5(2)
C6 C7 C8 C14 -42.5(3)
C10 C7 C8 C14 -155.7(2)
C6 C7 C8 C9 91.8(2)
C10 C7 C8 C9 -21.4(2)
C10 N2 C9 C11 80.3(2)
S1 N2 C9 C11 -134.85(17)
C10 N2 C9 C8 -42.8(2)
S1 N2 C9 C8 102.05(18)
C14 C8 C9 N2 173.2(2)
C7 C8 C9 N2 38.6(2)
C14 C8 C9 C11 53.9(3)
C7 C8 C9 C11 -80.6(2)
C9 N2 C10 N1 -84.6(2)
S1 N2 C10 N1 130.46(16)
C9 N2 C10 C7 29.6(2)
S1 N2 C10 C7 -115.34(17)
C1 N1 C10 N2 123.17(19)
C13 N1 C10 N2 -34.1(3)
C1 N1 C10 C7 8.3(2)
C13 N1 C10 C7 -148.95(19)
C6 C7 C10 N2 -127.81(18)
C8 C7 C10 N2 -3.8(2)
C6 C7 C10 N1 -9.5(2)
C8 C7 C10 N1 114.54(18)
C12 N3 C11 C9 -106.8(2)
S2 N3 C11 C9 110.27(18)
N2 C9 C11 N3 36.7(2)
C8 C9 C11 N3 150.66(18)
C11 N3 C12 C13 70.4(3)
S2 N3 C12 C13 -146.28(18)
C1 N1 C13 C12 -59.5(3)
C10 N1 C13 C12 94.7(3)
N3 C12 C13 N1 -60.5(3)
C9 C8 C14 C19 118.3(3)
C7 C8 C14 C19 -114.1(3)
C9 C8 C14 C15 -60.2(3)
C7 C8 C14 C15 67.4(3)
C19 C14 C15 C16 -0.2(4)
C8 C14 C15 C16 178.3(3)
C14 C15 C16 C17 1.4(5)
C15 C16 C17 C18 -1.6(6)
C16 C17 C18 C19 0.7(7)
C15 C14 C19 C18 -0.8(5)
C8 C14 C19 C18 -179.4(3)
C17 C18 C19 C14 0.5(6)
O2 S1 C20 C25 -141.2(2)
O1 S1 C20 C25 -10.5(2)
N2 S1 C20 C25 105.5(2)
O2 S1 C20 C21 39.6(2)
O1 S1 C20 C21 170.4(2)
N2 S1 C20 C21 -73.7(2)
C25 C20 C21 C22 -1.0(4)
S1 C20 C21 C22 178.2(2)
C20 C21 C22 C23 0.3(5)
C21 C22 C23 C24 0.7(5)
C21 C22 C23 C26 -178.8(4)
C22 C23 C24 C25 -1.1(5)
C26 C23 C24 C25 178.4(3)
C21 C20 C25 C24 0.7(4)
S1 C20 C25 C24 -178.5(2)
C23 C24 C25 C20 0.4(4)
O4 S2 C27 C32 169.43(18)
O3 S2 C27 C32 38.7(2)
N3 S2 C27 C32 -75.1(2)
O4 S2 C27 C28 -11.8(2)
O3 S2 C27 C28 -142.5(2)
N3 S2 C27 C28 103.7(2)
C32 C27 C28 C29 -2.5(4)
S2 C27 C28 C29 178.8(2)
C27 C28 C29 C30 0.6(5)
C28 C29 C30 C31 2.2(4)
C28 C29 C30 C33 -176.2(3)
C29 C30 C31 C32 -3.1(4)
C33 C30 C31 C32 175.3(3)
C30 C31 C32 C27 1.3(4)
C28 C27 C32 C31 1.5(4)
S2 C27 C32 C31 -179.65(18)
